data_4115642
loop_
_publ_author_name
'Quan-Ming Wang'
'Thomas C. W. Mak'

_publ_section_title
;
 Argentophilicity and Solvent-Induced Structural Diversity in Double Salts
 of Silver Acetylide with Silver Perfluoroalkyl Carboxylates
;
_journal_name_full 'Journal of the American Chemical Society'
_journal_page_first 7594
_journal_page_last 7600
_journal_paper_doi 10.1021/ja0043441
_journal_volume 123
_journal_year 2001
_chemical_formula_sum 'C32 H19 Ag12 F50 O29.5'
_chemical_formula_weight 3119.91
_chemical_name_systematic
;
 ?
;
_space_group_IT_number 2
_symmetry_cell_setting triclinic
_symmetry_space_group_name_Hall '-P 1'
_symmetry_space_group_name_H-M 'P -1'
_atom_sites_solution_hydrogens geom
_atom_sites_solution_primary direct
_atom_sites_solution_secondary difmap
_audit_creation_method SHELXL-97
_cell_angle_alpha 111.716(2)
_cell_angle_beta 94.238(2)
_cell_angle_gamma 104.719(2)
_cell_formula_units_Z 2
_cell_length_a 15.6000(12)
_cell_length_b 16.9494(13)
_cell_length_c 17.1426(13)
_cell_measurement_temperature 293(2)
_cell_volume 4001.1(5)
_computing_structure_refinement 'SHELXL-97 (Sheldrick, 1997)'
_computing_structure_solution 'SHELXS-97 (Sheldrick, 1990)'
_diffrn_ambient_temperature 293(2)
_diffrn_measured_fraction_theta_full 0.976
_diffrn_measured_fraction_theta_max 0.976
_diffrn_radiation_monochromator graphite
_diffrn_radiation_source 'fine-focus sealed tube'
_diffrn_radiation_type MoK\a
_diffrn_radiation_wavelength 0.71073
_diffrn_reflns_av_R_equivalents 0.0374
_diffrn_reflns_av_sigmaI/netI 0.2202
_diffrn_reflns_limit_h_max 20
_diffrn_reflns_limit_h_min -20
_diffrn_reflns_limit_k_max 22
_diffrn_reflns_limit_k_min -22
_diffrn_reflns_limit_l_max 22
_diffrn_reflns_limit_l_min -22
_diffrn_reflns_number 27111
_diffrn_reflns_theta_full 28.05
_diffrn_reflns_theta_max 28.05
_diffrn_reflns_theta_min 1.61
_exptl_absorpt_coefficient_mu 3.051
_exptl_absorpt_correction_T_max 1.000
_exptl_absorpt_correction_T_min 0.756
_exptl_absorpt_correction_type SADABS
_exptl_crystal_colour colorless
_exptl_crystal_density_diffrn 2.590
_exptl_crystal_description 'rhombic plate'
_exptl_crystal_F_000 2922
_exptl_crystal_size_max 0.28
_exptl_crystal_size_mid 0.21
_exptl_crystal_size_min 0.11
_refine_diff_density_max 1.532
_refine_diff_density_min -0.792
_refine_diff_density_rms 0.135
_refine_ls_extinction_coef 0.01396(18)
_refine_ls_extinction_expression Fc^*^=kFc[1+0.001xFc^2^\l^3^/sin(2\q)]^-1/4^
_refine_ls_extinction_method SHELXL
_refine_ls_goodness_of_fit_ref 0.750
_refine_ls_hydrogen_treatment mixed
_refine_ls_matrix_type full
_refine_ls_number_parameters 1121
_refine_ls_number_reflns 18971
_refine_ls_number_restraints 184
_refine_ls_restrained_S_all 0.758
_refine_ls_R_factor_all 0.1348
_refine_ls_R_factor_gt 0.0456
_refine_ls_shift/su_max 0.013
_refine_ls_shift/su_mean 0.000
_refine_ls_structure_factor_coef Fsqd
_refine_ls_weighting_details 'calc w=1/[\s^2^(Fo^2^)+(0.0405P)^2^+0.0000P] where P=(Fo^2^+2Fc^2^)/3'
_refine_ls_weighting_scheme calc
_refine_ls_wR_factor_gt 0.1062
_refine_ls_wR_factor_ref 0.1189
_reflns_number_gt 6715
_reflns_number_total 18971
_reflns_threshold_expression >2sigma(I)
_cod_data_source_file ja0043441_4.cif
_cod_data_source_block compound4
_cod_original_formula_sum 'C32 H19 Ag12 F50 O29.50'
_cod_database_code 4115642

loop_
_symmetry_equiv_pos_as_xyz
'x, y, z'
'-x, -y, -z'

loop_
_atom_site_label
_atom_site_type_symbol
_atom_site_fract_x
_atom_site_fract_y
_atom_site_fract_z
_atom_site_U_iso_or_equiv
_atom_site_adp_type
_atom_site_occupancy
_atom_site_symmetry_multiplicity
_atom_site_calc_flag
_atom_site_refinement_flags
Ag1 Ag 0.51386(5) 0.45235(5) 0.56235(4) 0.0442(2) Uani 1 1 d .
Ag2 Ag 0.49453(6) 0.25369(5) 0.42046(5) 0.0575(3) Uani 1 1 d .
Ag3 Ag 0.38950(5) 0.23531(5) 0.26214(5) 0.0545(2) Uani 1 1 d .
Ag4 Ag 0.32267(5) 0.38624(6) 0.34532(5) 0.0510(2) Uani 1 1 d .
Ag5 Ag 0.66160(5) 0.42243(5) 0.47281(5) 0.0461(2) Uani 1 1 d .
Ag6 Ag 0.57846(5) 0.30068(6) 0.28770(5) 0.0546(2) Uani 1 1 d .
Ag7 Ag 0.46723(6) 0.41869(6) 0.25507(5) 0.0583(3) Uani 1 1 d .
Ag8 Ag 0.51616(6) 0.07773(6) 0.48170(6) 0.0613(3) Uani 1 1 d .
Ag9 Ag 0.90828(5) 0.46676(6) 0.51323(6) 0.0591(3) Uani 1 1 d .
Ag10 Ag 0.49093(7) 0.06765(6) 0.07970(5) 0.0684(3) Uani 1 1 d .
Ag11 Ag 0.49272(7) 0.47759(7) 0.07219(6) 0.0766(3) Uani 1 1 d .
Ag12 Ag 0.1393(2) 0.3009(3) 0.1564(2) 0.1299(15) Uani 0.70 1 d P
Ag13 Ag 0.1430(7) 0.2562(5) 0.1260(5) 0.147(4) Uani 0.30 1 d P
C1 C 0.5191(6) 0.3865(6) 0.4181(5) 0.036(2) Uani 1 1 d .
C2 C 0.4668(7) 0.3841(7) 0.3647(6) 0.046(3) Uani 1 1 d .
O11 O 0.3781(6) -0.0563(6) -0.1243(5) 0.080(3) Uani 1 1 d .
O12 O 0.3600(5) 0.0459(5) 0.0000(5) 0.079(2) Uani 1 1 d .
C11 C 0.3392(7) -0.0039(9) -0.0784(9) 0.071(4) Uani 1 1 d D
C12 C 0.2476(7) -0.0127(11) -0.1223(7) 0.125(7) Uani 1 1 d D
F11 F 0.1897(6) 0.0042(13) -0.0715(8) 0.235(8) Uani 1 1 d D
F12 F 0.2162(8) -0.0766(8) -0.1994(9) 0.266(9) Uani 1 1 d D
C13 C 0.2543(7) 0.0647(10) -0.1488(7) 0.173(10) Uani 1 1 d D
F13 F 0.2817(12) 0.1400(7) -0.0805(9) 0.291(11) Uani 1 1 d D
F14 F 0.1781(7) 0.0589(9) -0.1920(7) 0.196(6) Uani 1 1 d D
F15 F 0.3167(7) 0.0666(11) -0.1957(10) 0.256(10) Uani 1 1 d D
O21 O 0.6404(5) 0.5432(6) 0.0989(5) 0.083(3) Uani 1 1 d .
O22 O 0.6511(6) 0.5788(6) -0.0115(5) 0.085(3) Uani 1 1 d .
C21 C 0.6852(9) 0.5777(9) 0.0557(8) 0.088(4) Uani 1 1 d D
C22 C 0.7708(13) 0.6501(12) 0.1103(9) 0.304(14) Uani 1 1 d DU
F21 F 0.8097(10) 0.7116(14) 0.0833(15) 0.297(10) Uani 1 1 d DU
F22 F 0.7955(10) 0.7025(15) 0.1927(9) 0.314(12) Uani 1 1 d DU
C23 C 0.8444(14) 0.6045(11) 0.0967(8) 0.372(16) Uani 1 1 d DU
F23 F 0.9166(8) 0.6740(14) 0.1386(11) 0.457(17) Uani 1 1 d DU
F24 F 0.8256(8) 0.5677(14) 0.0125(8) 0.319(11) Uani 1 1 d DU
F25 F 0.8144(8) 0.5513(12) 0.1349(14) 0.321(11) Uani 1 1 d DU
O31 O 0.1919(5) 0.2585(5) 0.2586(5) 0.070(2) Uani 1 1 d .
O32 O 0.2496(5) 0.1764(6) 0.3066(5) 0.076(2) Uani 1 1 d .
C31 C 0.1886(7) 0.1884(8) 0.2697(7) 0.056(3) Uani 1 1 d D
C32 C 0.0991(6) 0.1156(8) 0.2423(10) 0.121(6) Uani 1 1 d D
F31 F 0.0276(6) 0.1434(7) 0.2351(8) 0.162(4) Uani 1 1 d D
F32 F 0.0861(7) 0.0664(7) 0.2882(8) 0.177(5) Uani 1 1 d D
C33 C 0.0911(7) 0.0468(8) 0.1516(10) 0.30(2) Uani 1 1 d D
F33 F 0.0148(8) -0.0182(7) 0.1332(9) 0.283(9) Uani 1 1 d D
F34 F 0.1623(8) 0.0181(8) 0.1489(9) 0.222(6) Uani 1 1 d D
F35 F 0.0918(11) 0.0878(11) 0.0992(8) 0.292(11) Uani 1 1 d D
O41 O 0.5433(5) 0.4628(5) 0.7759(4) 0.057(2) Uani 1 1 d .
O42 O 0.5619(4) 0.3802(4) 0.6481(4) 0.0475(17) Uani 1 1 d .
C41 C 0.5499(6) 0.3939(6) 0.7207(7) 0.043(3) Uani 1 1 d D
C42 C 0.5473(6) 0.3192(5) 0.7495(5) 0.066(4) Uani 1 1 d D
F41 F 0.5798(5) 0.3457(5) 0.8310(5) 0.109(3) Uani 1 1 d D
F42 F 0.5845(6) 0.2611(6) 0.7016(6) 0.138(4) Uani 1 1 d D
C43 C 0.4498(7) 0.2671(5) 0.7414(6) 0.097(5) Uani 1 1 d D
F43 F 0.4367(6) 0.1907(5) 0.7481(6) 0.151(4) Uani 1 1 d D
F44 F 0.3999(7) 0.2481(7) 0.6684(7) 0.214(7) Uani 1 1 d D
F45 F 0.4084(6) 0.3118(6) 0.7977(8) 0.185(6) Uani 1 1 d D
O51 O 0.7579(5) 0.5384(6) 0.7044(5) 0.070(2) Uani 1 1 d .
O52 O 0.7670(4) 0.4338(5) 0.5842(5) 0.0551(19) Uani 1 1 d .
C51 C 0.7828(7) 0.4695(8) 0.6634(8) 0.060(3) Uani 1 1 d D
C52 C 0.8248(6) 0.4099(8) 0.6927(14) 0.200 Uiso 1 1 d D
F51 F 0.9099(5) 0.4254(8) 0.6780(6) 0.149(4) Uani 1 1 d D
F52 F 0.7728(7) 0.3280(6) 0.6815(7) 0.152(4) Uani 1 1 d D
C53 C 0.8458(7) 0.4472(8) 0.7906(14) 0.37(2) Uani 1 1 d DU
F53 F 0.7616(6) 0.4381(8) 0.8050(6) 0.175(5) Uani 1 1 d DU
F54 F 0.8999(7) 0.5282(6) 0.8041(8) 0.209(6) Uani 1 1 d DU
F55 F 0.8810(7) 0.3873(8) 0.8028(8) 0.213(6) Uani 1 1 d DU
O61 O 0.9451(5) 0.3465(5) 0.4978(5) 0.066(2) Uani 1 1 d .
O62 O 1.0834(5) 0.3954(5) 0.4692(5) 0.063(2) Uani 1 1 d .
C61 C 1.0213(8) 0.3391(7) 0.4837(7) 0.055(3) Uani 1 1 d D
C62 C 1.0413(6) 0.2556(6) 0.4840(8) 0.109(6) Uani 1 1 d D
F61 F 0.9702(6) 0.1830(5) 0.4506(7) 0.146(4) Uani 1 1 d D
F62 F 1.1114(5) 0.2432(5) 0.4461(6) 0.131(3) Uani 1 1 d D
C63 C 1.0729(7) 0.2682(7) 0.5760(8) 0.139(7) Uani 1 1 d D
F63 F 1.0959(7) 0.1986(8) 0.5774(9) 0.228(7) Uani 1 1 d D
F64 F 1.1437(8) 0.3406(8) 0.6144(7) 0.228(7) Uani 1 1 d D
F65 F 1.0092(8) 0.2798(9) 0.6218(7) 0.197(6) Uani 1 1 d D
O71 O 0.5013(5) 0.3549(5) 0.1234(4) 0.064(2) Uani 1 1 d .
O72 O 0.5285(5) 0.2376(5) 0.1370(4) 0.062(2) Uani 1 1 d .
C71 C 0.5243(7) 0.2869(7) 0.0977(5) 0.047(3) Uani 1 1 d D
C72 C 0.5486(6) 0.2600(5) 0.0099(5) 0.064(3) Uani 1 1 d D
F71 F 0.5156(6) 0.1731(5) -0.0349(4) 0.124(3) Uani 1 1 d D
F72 F 0.5223(6) 0.3031(6) -0.0328(4) 0.126(3) Uani 1 1 d D
C73 C 0.6511(7) 0.2843(6) 0.0165(5) 0.106(5) Uani 1 1 d D
F73 F 0.6784(5) 0.2769(6) -0.0560(5) 0.130(3) Uani 1 1 d D
F74 F 0.6826(7) 0.2315(8) 0.0427(7) 0.192(6) Uani 1 1 d D
F75 F 0.6926(5) 0.3649(6) 0.0745(6) 0.148(4) Uani 1 1 d D
O81 O 0.7116(5) 0.3923(5) 0.2725(5) 0.072(2) Uani 1 1 d .
O82 O 0.7827(4) 0.4032(5) 0.3956(4) 0.056(2) Uani 1 1 d .
C81 C 0.7786(6) 0.4006(7) 0.3232(7) 0.053(3) Uani 1 1 d D
C82 C 0.8642(5) 0.4067(7) 0.2864(5) 0.086(5) Uani 1 1 d D
F81 F 0.8646(4) 0.4360(6) 0.2243(5) 0.108(3) Uani 1 1 d D
F82 F 0.9359(4) 0.4600(6) 0.3471(4) 0.112(3) Uani 1 1 d D
C83 C 0.8804(6) 0.3159(7) 0.2475(6) 0.105(5) Uani 1 1 d D
F83 F 0.9577(6) 0.3203(8) 0.2204(7) 0.196(5) Uani 1 1 d D
F84 F 0.8165(7) 0.2594(6) 0.1812(5) 0.159(4) Uani 1 1 d D
F85 F 0.8815(6) 0.2796(6) 0.3037(6) 0.141(4) Uani 1 1 d D
O91 O 0.4579(5) 0.1054(4) 0.3501(5) 0.062(2) Uani 1 1 d .
O92 O 0.4279(5) 0.1042(5) 0.2201(4) 0.061(2) Uani 1 1 d .
C91 C 0.4366(8) 0.0701(6) 0.2705(8) 0.060(3) Uani 1 1 d D
C92 C 0.4182(9) -0.0298(6) 0.2284(7) 0.107(6) Uani 1 1 d D
F91 F 0.3850(13) -0.0676(6) 0.1460(6) 0.290(11) Uani 1 1 d D
F92 F 0.4806(7) -0.0541(7) 0.2605(13) 0.287(10) Uani 1 1 d D
C93 C 0.3360(9) -0.0818(6) 0.2509(6) 0.171(12) Uani 1 1 d D
F93 F 0.2660(7) -0.0539(8) 0.2439(11) 0.265(10) Uani 1 1 d D
F94 F 0.3094(8) -0.1693(5) 0.2101(5) 0.174(5) Uani 1 1 d D
F95 F 0.3526(10) -0.0703(7) 0.3316(6) 0.234(8) Uani 1 1 d D
O101 O 0.3773(5) 0.0675(5) 0.5082(5) 0.064(2) Uani 1 1 d .
O102 O 0.3487(5) -0.0572(5) 0.5315(5) 0.069(2) Uani 1 1 d .
C101 C 0.3258(7) 0.0055(7) 0.5245(7) 0.065(3) Uani 1 1 d D
C102 C 0.2383(8) 0.0176(7) 0.5524(9) 0.190(14) Uani 1 1 d D
F101 F 0.2028(5) -0.0288(7) 0.5960(7) 0.152(4) Uani 1 1 d D
F102 F 0.2355(7) 0.0995(6) 0.5952(9) 0.184(5) Uani 1 1 d D
C103 C 0.1663(9) -0.0224(7) 0.4717(9) 0.184(12) Uani 1 1 d D
F103 F 0.1917(6) 0.0273(8) 0.4292(7) 0.184(5) Uani 1 1 d D
F104 F 0.0914(6) -0.0149(9) 0.5004(12) 0.337(13) Uani 1 1 d D
F105 F 0.1683(6) -0.1045(6) 0.4309(8) 0.191(6) Uani 1 1 d D
O1W O 0.2910(6) 0.3561(6) 0.1331(5) 0.095(3) Uani 1 1 d .
O2W O 0.3645(4) 0.3788(4) 0.5780(4) 0.0493(18) Uani 1 1 d .
O3W O 0.3470(4) 0.2074(4) 0.4688(4) 0.0569(19) Uani 1 1 d .
O4W O 0.3110(5) 0.1839(6) 0.1199(5) 0.083(3) Uani 1 1 d .
O5W O 0.6454(5) 0.1939(5) 0.2921(5) 0.081(2) Uani 1 1 d .
O6W O 0.5989(4) 0.2408(4) 0.5211(4) 0.0539(19) Uani 1 1 d .
O7W O 0.7503(5) 0.2188(5) 0.4488(5) 0.064(2) Uani 1 1 d .
O8W O 0.6506(5) 0.5276(5) 0.2623(5) 0.076(2) Uani 1 1 d .
O9W O 0.7377(4) 0.5848(4) 0.5271(4) 0.0424(16) Uani 1 1 d .
O10W O 0.0048(14) 0.2529(11) 0.0306(13) 0.128(9) Uani 0.50 1 d P

loop_
_atom_site_aniso_label
_atom_site_aniso_U_11
_atom_site_aniso_U_22
_atom_site_aniso_U_33
_atom_site_aniso_U_23
_atom_site_aniso_U_13
_atom_site_aniso_U_12
Ag1 0.0586(5) 0.0428(5) 0.0341(4) 0.0159(4) 0.0170(4) 0.0173(4)
Ag2 0.0836(6) 0.0415(5) 0.0587(5) 0.0299(4) 0.0177(5) 0.0216(5)
Ag3 0.0552(5) 0.0423(5) 0.0568(5) 0.0102(4) 0.0052(4) 0.0161(4)
Ag4 0.0473(5) 0.0588(6) 0.0458(5) 0.0153(4) 0.0106(4) 0.0227(4)
Ag5 0.0397(4) 0.0526(5) 0.0439(5) 0.0165(4) 0.0099(4) 0.0143(4)
Ag6 0.0522(5) 0.0696(6) 0.0395(5) 0.0161(4) 0.0169(4) 0.0210(5)
Ag7 0.0942(7) 0.0605(6) 0.0386(5) 0.0298(4) 0.0283(5) 0.0347(5)
Ag8 0.0614(6) 0.0570(6) 0.0876(7) 0.0471(5) 0.0246(5) 0.0242(5)
Ag9 0.0456(5) 0.0724(7) 0.0707(6) 0.0384(5) 0.0152(4) 0.0212(5)
Ag10 0.0917(7) 0.0647(7) 0.0461(5) 0.0108(5) 0.0107(5) 0.0378(6)
Ag11 0.1025(8) 0.0973(8) 0.0571(6) 0.0523(6) 0.0317(6) 0.0382(7)
Ag12 0.114(2) 0.227(5) 0.081(2) 0.064(2) 0.0205(16) 0.103(3)
Ag13 0.194(8) 0.103(5) 0.102(6) 0.044(4) -0.028(5) -0.012(5)
C1 0.039(6) 0.045(6) 0.024(5) 0.018(5) 0.005(4) 0.006(5)
C2 0.069(7) 0.047(7) 0.036(6) 0.020(5) 0.029(6) 0.031(6)
O11 0.097(6) 0.079(7) 0.061(5) 0.010(5) 0.008(5) 0.050(6)
O12 0.090(6) 0.075(6) 0.060(5) 0.011(5) -0.005(5) 0.034(5)
C11 0.073(9) 0.066(10) 0.064(9) 0.033(8) -0.007(8) 0.001(8)
C12 0.141(16) 0.164(19) 0.097(13) 0.041(13) -0.001(12) 0.117(16)
F11 0.106(8) 0.51(3) 0.191(12) 0.199(16) 0.074(8) 0.161(12)
F12 0.184(12) 0.143(11) 0.309(18) -0.058(11) -0.167(13) 0.068(9)
C13 0.18(2) 0.24(3) 0.115(18) 0.04(2) 0.020(17) 0.14(2)
F13 0.47(3) 0.166(13) 0.221(16) 0.056(12) -0.079(17) 0.142(16)
F14 0.175(10) 0.298(16) 0.184(11) 0.132(11) 0.000(8) 0.141(11)
F15 0.147(10) 0.45(3) 0.35(2) 0.35(2) 0.068(11) 0.102(13)
O21 0.075(6) 0.111(8) 0.076(6) 0.055(6) 0.011(5) 0.022(5)
O22 0.104(7) 0.102(7) 0.075(6) 0.057(6) 0.039(5) 0.032(6)
C21 0.119(12) 0.113(12) 0.067(10) 0.056(9) 0.044(9) 0.058(10)
C22 0.080(15) 0.59(3) 0.29(2) 0.34(2) -0.020(18) -0.05(2)
F21 0.148(12) 0.38(3) 0.38(3) 0.24(2) 0.023(14) -0.007(14)
F22 0.166(13) 0.43(3) 0.177(14) 0.023(16) -0.030(11) -0.026(15)
C23 0.14(2) 0.61(4) 0.35(3) 0.30(3) -0.04(3) -0.06(3)
F23 0.151(13) 0.76(4) 0.42(3) 0.39(3) -0.095(16) -0.13(2)
F24 0.108(10) 0.53(3) 0.221(16) 0.076(19) 0.017(10) 0.054(14)
F25 0.109(10) 0.41(3) 0.49(3) 0.31(2) -0.008(14) -0.014(13)
O31 0.074(5) 0.067(6) 0.064(5) 0.025(5) 0.008(4) 0.017(5)
O32 0.073(6) 0.085(7) 0.078(6) 0.043(5) 0.022(5) 0.022(5)
C31 0.055(8) 0.056(9) 0.053(7) 0.019(7) 0.008(6) 0.013(7)
C32 0.104(14) 0.074(13) 0.18(2) 0.052(13) 0.007(14) 0.020(12)
F31 0.085(6) 0.145(9) 0.229(12) 0.049(8) 0.000(7) 0.039(6)
F32 0.179(10) 0.137(10) 0.216(12) 0.099(10) 0.054(9) 0.000(8)
C33 0.084(18) 0.26(4) 0.29(4) -0.13(3) -0.07(2) -0.01(2)
F33 0.184(12) 0.167(13) 0.302(18) -0.003(11) -0.071(12) -0.091(11)
F34 0.184(12) 0.165(12) 0.249(16) 0.014(11) 0.021(12) 0.052(11)
F35 0.32(2) 0.226(17) 0.169(14) 0.027(13) -0.051(13) -0.068(16)
O41 0.090(6) 0.058(5) 0.044(4) 0.031(4) 0.030(4) 0.036(5)
O42 0.063(4) 0.052(5) 0.044(4) 0.029(4) 0.020(4) 0.027(4)
C41 0.049(6) 0.046(7) 0.046(7) 0.028(6) 0.012(5) 0.021(6)
C42 0.078(9) 0.079(10) 0.083(10) 0.064(8) 0.037(8) 0.039(8)
F41 0.122(6) 0.132(7) 0.100(6) 0.092(6) -0.010(5) 0.020(5)
F42 0.217(10) 0.146(8) 0.183(9) 0.136(8) 0.139(8) 0.141(8)
C43 0.170(17) 0.054(10) 0.093(11) 0.051(9) 0.031(12) 0.044(11)
F43 0.187(9) 0.104(7) 0.243(11) 0.128(8) 0.118(8) 0.072(7)
F44 0.217(12) 0.176(11) 0.186(11) 0.130(10) -0.072(10) -0.100(10)
F45 0.127(8) 0.103(8) 0.346(17) 0.083(10) 0.142(10) 0.050(6)
O51 0.101(6) 0.086(6) 0.054(5) 0.042(5) 0.024(4) 0.056(5)
O52 0.050(4) 0.069(5) 0.051(5) 0.026(4) 0.003(4) 0.025(4)
C51 0.076(8) 0.063(9) 0.071(9) 0.044(7) 0.035(7) 0.039(7)
F51 0.103(6) 0.254(12) 0.160(9) 0.145(9) 0.032(6) 0.072(7)
F52 0.167(9) 0.111(7) 0.188(10) 0.081(7) 0.001(8) 0.033(7)
C53 0.23(3) 0.39(4) 0.44(4) 0.01(3) 0.07(3) 0.24(3)
F53 0.162(9) 0.297(15) 0.188(10) 0.183(11) 0.087(8) 0.124(9)
F54 0.179(11) 0.127(10) 0.288(16) 0.071(10) -0.060(11) 0.041(9)
F55 0.177(10) 0.336(17) 0.279(14) 0.254(14) 0.051(9) 0.133(10)
O61 0.050(5) 0.074(6) 0.090(6) 0.045(5) 0.026(4) 0.025(4)
O62 0.054(5) 0.056(5) 0.082(6) 0.031(5) 0.014(4) 0.019(4)
C61 0.053(8) 0.059(8) 0.052(7) 0.019(6) 0.011(6) 0.019(7)
C62 0.095(12) 0.129(16) 0.158(16) 0.089(14) 0.067(12) 0.066(12)
F61 0.118(7) 0.057(6) 0.231(11) 0.041(6) 0.055(7) -0.006(5)
F62 0.112(6) 0.093(7) 0.221(10) 0.067(7) 0.091(7) 0.065(6)
C63 0.147(19) 0.14(2) 0.17(2) 0.095(17) 0.005(16) 0.074(16)
F63 0.233(13) 0.237(14) 0.39(2) 0.245(16) 0.124(13) 0.155(11)
F64 0.207(13) 0.244(16) 0.213(13) 0.132(12) -0.088(11) 0.011(11)
F65 0.245(13) 0.322(17) 0.194(12) 0.201(13) 0.140(10) 0.191(13)
O71 0.103(6) 0.073(6) 0.034(4) 0.027(4) 0.034(4) 0.045(5)
O72 0.110(6) 0.052(5) 0.032(4) 0.014(4) 0.027(4) 0.040(5)
C71 0.064(7) 0.040(7) 0.034(6) 0.007(5) 0.019(5) 0.024(6)
C72 0.092(10) 0.057(9) 0.047(7) 0.018(7) 0.024(7) 0.028(8)
F71 0.187(9) 0.098(7) 0.045(4) -0.007(4) 0.039(5) 0.025(6)
F72 0.193(8) 0.193(9) 0.059(5) 0.074(6) 0.052(5) 0.127(7)
C73 0.107(14) 0.118(15) 0.074(11) 0.015(10) 0.039(10) 0.033(12)
F73 0.155(8) 0.175(9) 0.087(6) 0.056(6) 0.080(6) 0.074(7)
F74 0.166(9) 0.337(19) 0.177(11) 0.136(12) 0.089(8) 0.185(11)
F75 0.103(7) 0.136(9) 0.139(8) 0.001(7) 0.052(6) 0.000(7)
O81 0.055(5) 0.092(7) 0.083(6) 0.057(5) 0.013(4) 0.013(5)
O82 0.047(4) 0.079(6) 0.041(4) 0.022(4) 0.018(3) 0.018(4)
C81 0.039(7) 0.060(8) 0.064(8) 0.029(7) 0.012(6) 0.013(6)
C82 0.057(9) 0.136(14) 0.062(9) 0.051(10) 0.016(7) 0.007(9)
F81 0.083(5) 0.163(8) 0.108(6) 0.088(6) 0.043(5) 0.030(5)
F82 0.047(4) 0.167(8) 0.074(5) 0.024(5) 0.018(4) -0.011(5)
C83 0.080(11) 0.121(16) 0.111(15) 0.031(12) 0.037(11) 0.043(11)
F83 0.177(10) 0.263(15) 0.229(13) 0.117(11) 0.147(10) 0.144(10)
F84 0.214(11) 0.136(9) 0.091(6) -0.007(6) 0.008(7) 0.081(8)
F85 0.153(8) 0.164(9) 0.148(9) 0.081(8) 0.029(7) 0.094(7)
O91 0.101(6) 0.038(4) 0.055(5) 0.021(4) 0.027(5) 0.025(4)
O92 0.106(6) 0.048(5) 0.043(4) 0.019(4) 0.027(4) 0.041(5)
C91 0.088(9) 0.027(7) 0.058(8) 0.001(6) 0.038(7) 0.021(6)
C92 0.157(16) 0.073(12) 0.097(13) 0.053(11) 0.006(12) 0.021(12)
F91 0.69(3) 0.055(6) 0.094(8) 0.006(5) 0.140(13) 0.077(12)
F92 0.153(10) 0.074(8) 0.61(3) 0.097(13) 0.032(14) 0.077(8)
C93 0.31(3) 0.063(13) 0.062(11) 0.015(10) -0.084(16) -0.021(17)
F93 0.133(10) 0.181(14) 0.49(3) 0.197(17) -0.034(13) -0.002(9)
F94 0.289(14) 0.061(6) 0.101(7) 0.011(5) 0.016(8) -0.024(8)
F95 0.344(18) 0.114(9) 0.139(10) 0.014(8) 0.076(11) -0.057(11)
O101 0.065(5) 0.059(5) 0.094(6) 0.049(5) 0.033(4) 0.030(4)
O102 0.070(5) 0.065(6) 0.107(6) 0.057(5) 0.039(5) 0.040(5)
C101 0.090(10) 0.038(7) 0.079(9) 0.029(7) 0.033(7) 0.026(7)
C102 0.055(11) 0.16(2) 0.46(4) 0.23(3) 0.063(18) 0.048(13)
F101 0.089(6) 0.169(10) 0.224(11) 0.108(9) 0.076(7) 0.024(6)
F102 0.125(8) 0.090(8) 0.333(16) 0.054(9) 0.064(9) 0.068(7)
C103 0.17(2) 0.13(2) 0.33(4) 0.16(3) 0.12(3) 0.04(2)
F103 0.085(6) 0.229(13) 0.291(15) 0.168(13) 0.027(8) 0.041(8)
F104 0.096(8) 0.31(2) 0.79(4) 0.37(3) 0.186(15) 0.119(10)
F105 0.074(6) 0.121(9) 0.317(16) 0.037(10) 0.022(8) 0.011(7)
O1W 0.100(6) 0.124(8) 0.071(6) 0.052(6) 0.020(5) 0.027(6)
O2W 0.042(4) 0.060(5) 0.067(5) 0.044(4) 0.024(3) 0.018(4)
O3W 0.068(5) 0.044(5) 0.075(5) 0.034(4) 0.032(4) 0.024(4)
O4W 0.081(6) 0.103(7) 0.053(5) 0.021(5) 0.011(4) 0.025(5)
O5W 0.091(6) 0.077(6) 0.076(6) 0.025(5) 0.007(5) 0.038(5)
O6W 0.062(4) 0.046(5) 0.050(4) 0.022(4) 0.003(4) 0.009(4)
O7W 0.072(5) 0.057(5) 0.073(5) 0.033(4) 0.020(4) 0.022(4)
O8W 0.081(5) 0.092(6) 0.057(5) 0.032(5) 0.010(4) 0.031(5)
O9W 0.045(4) 0.039(4) 0.045(4) 0.017(3) 0.018(3) 0.015(3)
O10W 0.20(2) 0.065(12) 0.158(17) 0.055(12) 0.173(17) 0.054(13)

loop_
_atom_type_symbol
_atom_type_description
_atom_type_scat_dispersion_real
_atom_type_scat_dispersion_imag
_atom_type_scat_source
C C 0.0033 0.0016 'International Tables Vol C Tables 4.2.6.8 and 6.1.1.4'
H H 0.0000 0.0000 'International Tables Vol C Tables 4.2.6.8 and 6.1.1.4'
O O 0.0106 0.0060 'International Tables Vol C Tables 4.2.6.8 and 6.1.1.4'
F F 0.0171 0.0103 'International Tables Vol C Tables 4.2.6.8 and 6.1.1.4'
Ag Ag -0.8971 1.1015 'International Tables Vol C Tables 4.2.6.8 and 6.1.1.4'

loop_
_geom_angle_atom_site_label_1
_geom_angle_atom_site_label_2
_geom_angle_atom_site_label_3
_geom_angle
_geom_angle_site_symmetry_1
_geom_angle_site_symmetry_3
C1 Ag1 O42 114.8(3) . .
C1 Ag1 O2W 106.0(3) . .
O42 Ag1 O2W 82.9(2) . .
C1 Ag1 C2 121.3(3) . 2_666
O42 Ag1 C2 117.5(3) . 2_666
O2W Ag1 C2 105.0(3) . 2_666
C1 Ag1 Ag5 47.7(2) . .
O42 Ag1 Ag5 87.40(15) . .
O2W Ag1 Ag5 143.46(17) . .
C2 Ag1 Ag5 110.7(2) 2_666 .
C1 Ag1 Ag7 165.2(2) . 2_666
O42 Ag1 Ag7 75.37(16) . 2_666
O2W Ag1 Ag7 85.51(16) . 2_666
C2 Ag1 Ag7 44.9(2) 2_666 2_666
Ag5 Ag1 Ag7 125.81(3) . 2_666
C1 Ag1 Ag4 110.7(2) . 2_666
O42 Ag1 Ag4 89.79(15) . 2_666
O2W Ag1 Ag4 142.27(17) . 2_666
C2 Ag1 Ag4 47.1(2) 2_666 2_666
Ag5 Ag1 Ag4 72.42(3) . 2_666
Ag7 Ag1 Ag4 56.90(3) 2_666 2_666
C1 Ag1 Ag1 58.9(2) . 2_666
O42 Ag1 Ag1 169.13(15) . 2_666
O2W Ag1 Ag1 107.02(14) . 2_666
C2 Ag1 Ag1 64.9(2) 2_666 2_666
Ag5 Ag1 Ag1 81.96(3) . 2_666
Ag7 Ag1 Ag1 109.19(4) 2_666 2_666
Ag4 Ag1 Ag1 84.89(3) 2_666 2_666
C1 Ag1 Ag2 42.4(2) . .
O42 Ag1 Ag2 77.11(16) . .
O2W Ag1 Ag2 83.07(17) . .
C2 Ag1 Ag2 163.7(2) 2_666 .
Ag5 Ag1 Ag2 60.42(3) . .
Ag7 Ag1 Ag2 151.27(3) 2_666 .
Ag4 Ag1 Ag2 131.26(3) 2_666 .
Ag1 Ag1 Ag2 99.36(3) 2_666 .
C1 Ag2 O91 149.6(3) . .
C1 Ag2 O6W 116.3(3) . .
O91 Ag2 O6W 87.1(2) . .
C1 Ag2 O3W 111.2(3) . .
O91 Ag2 O3W 80.3(2) . .
O6W Ag2 O3W 101.3(2) . .
C1 Ag2 Ag3 71.2(2) . .
O91 Ag2 Ag3 81.44(19) . .
O6W Ag2 Ag3 163.57(17) . .
O3W Ag2 Ag3 88.41(15) . .
C1 Ag2 Ag6 57.2(2) . .
O91 Ag2 Ag6 96.87(18) . .
O6W Ag2 Ag6 113.37(16) . .
O3W Ag2 Ag6 145.07(15) . .
Ag3 Ag2 Ag6 56.93(3) . .
C1 Ag2 Ag5 44.4(2) . .
O91 Ag2 Ag5 139.2(2) . .
O6W Ag2 Ag5 74.98(15) . .
O3W Ag2 Ag5 138.44(16) . .
Ag3 Ag2 Ag5 106.45(3) . .
Ag6 Ag2 Ag5 59.72(3) . .
C1 Ag2 Ag1 45.3(2) . .
O91 Ag2 Ag1 162.87(18) . .
O6W Ag2 Ag1 87.86(17) . .
O3W Ag2 Ag1 84.61(16) . .
Ag3 Ag2 Ag1 106.39(3) . .
Ag6 Ag2 Ag1 100.16(3) . .
Ag5 Ag2 Ag1 54.15(2) . .
O92 Ag3 O4W 87.9(3) . .
O92 Ag3 C2 132.3(3) . .
O4W Ag3 C2 130.3(3) . .
O92 Ag3 O32 95.1(3) . .
O4W Ag3 O32 90.9(3) . .
C2 Ag3 O32 109.3(3) . .
O92 Ag3 Ag6 78.70(19) . .
O4W Ag3 Ag6 116.08(18) . .
C2 Ag3 Ag6 60.3(2) . .
O32 Ag3 Ag6 151.8(2) . .
O92 Ag3 Ag4 166.24(18) . .
O4W Ag3 Ag4 99.6(2) . .
C2 Ag3 Ag4 49.1(2) . .
O32 Ag3 Ag4 73.4(2) . .
Ag6 Ag3 Ag4 107.81(3) . .
O92 Ag3 Ag2 77.30(17) . .
O4W Ag3 Ag2 165.2(2) . .
C2 Ag3 Ag2 63.0(2) . .
O32 Ag3 Ag2 89.7(2) . .
Ag6 Ag3 Ag2 62.07(3) . .
Ag4 Ag3 Ag2 94.82(3) . .
O92 Ag3 Ag7 135.28(18) . .
O4W Ag3 Ag7 87.6(2) . .
C2 Ag3 Ag7 44.4(2) . .
O32 Ag3 Ag7 129.4(2) . .
Ag6 Ag3 Ag7 63.82(3) . .
Ag4 Ag3 Ag7 57.20(3) . .
Ag2 Ag3 Ag7 103.41(3) . .
C2 Ag4 O51 137.9(3) . 2_666
C2 Ag4 O9W 112.6(3) . 2_666
O51 Ag4 O9W 93.4(2) 2_666 2_666
C2 Ag4 O31 125.9(3) . .
O51 Ag4 O31 82.0(3) 2_666 .
O9W Ag4 O31 94.0(2) 2_666 .
C2 Ag4 Ag7 48.0(2) . .
O51 Ag4 Ag7 93.99(18) 2_666 .
O9W Ag4 Ag7 151.55(14) 2_666 .
O31 Ag4 Ag7 114.19(18) . .
C2 Ag4 Ag3 53.4(3) . .
O51 Ag4 Ag3 134.0(2) 2_666 .
O9W Ag4 Ag3 125.49(15) 2_666 .
O31 Ag4 Ag3 72.7(2) . .
Ag7 Ag4 Ag3 64.28(3) . .
C2 Ag4 Ag1 54.4(3) . 2_666
O51 Ag4 Ag1 94.8(2) 2_666 2_666
O9W Ag4 Ag1 90.51(14) 2_666 2_666
O31 Ag4 Ag1 174.62(18) . 2_666
Ag7 Ag4 Ag1 61.51(3) . 2_666
Ag3 Ag4 Ag1 106.94(3) . 2_666
C1 Ag5 O52 146.6(3) . .
C1 Ag5 O82 126.8(3) . .
O52 Ag5 O82 82.1(2) . .
C1 Ag5 O9W 112.3(3) . .
O52 Ag5 O9W 82.5(2) . .
O82 Ag5 O9W 86.8(2) . .
C1 Ag5 Ag1 52.0(2) . .
O52 Ag5 Ag1 100.04(18) . .
O82 Ag5 Ag1 176.98(17) . .
O9W Ag5 Ag1 91.32(14) . .
C1 Ag5 Ag6 56.0(2) . .
O52 Ag5 Ag6 139.60(19) . .
O82 Ag5 Ag6 72.22(16) . .
O9W Ag5 Ag6 125.24(13) . .
Ag1 Ag5 Ag6 107.11(3) . .
C1 Ag5 Ag2 44.8(2) . .
O52 Ag5 Ag2 111.37(17) . .
O82 Ag5 Ag2 115.92(17) . .
O9W Ag5 Ag2 154.18(14) . .
Ag1 Ag5 Ag2 65.44(3) . .
Ag6 Ag5 Ag2 57.54(2) . .
O5W Ag6 O81 93.4(3) . .
O5W Ag6 O72 96.7(3) . .
O81 Ag6 O72 89.7(3) . .
O5W Ag6 C1 119.7(3) . .
O81 Ag6 C1 111.0(3) . .
O72 Ag6 C1 135.5(3) . .
O5W Ag6 C2 139.8(3) . .
O81 Ag6 C2 115.6(3) . .
O72 Ag6 C2 109.9(3) . .
C1 Ag6 C2 25.7(2) . .
O5W Ag6 Ag3 111.34(19) . .
O81 Ag6 Ag3 151.79(19) . .
O72 Ag6 Ag3 74.61(18) . .
C1 Ag6 Ag3 69.0(2) . .
C2 Ag6 Ag3 52.1(2) . .
O5W Ag6 Ag2 79.7(2) . .
O81 Ag6 Ag2 140.40(19) . .
O72 Ag6 Ag2 129.68(18) . .
C1 Ag6 Ag2 46.3(2) . .
C2 Ag6 Ag2 60.1(2) . .
Ag3 Ag6 Ag2 61.00(3) . .
O5W Ag6 Ag5 92.26(19) . .
O81 Ag6 Ag5 78.8(2) . .
O72 Ag6 Ag5 165.86(17) . .
C1 Ag6 Ag5 45.0(2) . .
C2 Ag6 Ag5 68.7(2) . .
Ag3 Ag6 Ag5 112.20(3) . .
Ag2 Ag6 Ag5 62.74(3) . .
O5W Ag6 Ag7 170.56(19) . .
O81 Ag6 Ag7 91.2(2) . .
O72 Ag6 Ag7 75.09(18) . .
C1 Ag6 Ag7 65.9(2) . .
C2 Ag6 Ag7 43.1(2) . .
Ag3 Ag6 Ag7 62.40(3) . .
Ag2 Ag6 Ag7 101.78(3) . .
Ag5 Ag6 Ag7 96.71(3) . .
C2 Ag7 O71 132.6(3) . .
C2 Ag7 O41 137.7(3) . 2_666
O71 Ag7 O41 89.1(3) . 2_666
C2 Ag7 Ag4 50.9(3) . .
O71 Ag7 Ag4 138.44(19) . .
O41 Ag7 Ag4 105.37(18) 2_666 .
C2 Ag7 Ag1 54.9(3) . 2_666
O71 Ag7 Ag1 159.97(19) . 2_666
O41 Ag7 Ag1 83.62(18) 2_666 2_666
Ag4 Ag7 Ag1 61.59(3) . 2_666
C2 Ag7 Ag3 50.8(3) . .
O71 Ag7 Ag3 91.84(19) . .
O41 Ag7 Ag3 153.73(18) 2_666 .
Ag4 Ag7 Ag3 58.52(3) . .
Ag1 Ag7 Ag3 102.92(3) 2_666 .
C2 Ag7 Ag6 56.5(3) . .
O71 Ag7 Ag6 78.77(19) . .
O41 Ag7 Ag6 151.26(18) 2_666 .
Ag4 Ag7 Ag6 100.87(3) . .
Ag1 Ag7 Ag6 98.97(3) 2_666 .
Ag3 Ag7 Ag6 53.78(3) . .
O101 Ag8 O102 163.6(2) . 2_656
O101 Ag8 O6W 108.1(2) . .
O102 Ag8 O6W 85.2(2) 2_656 .
O101 Ag8 Ag8 81.30(17) . 2_656
O102 Ag8 Ag8 82.50(18) 2_656 2_656
O6W Ag8 Ag8 150.35(15) . 2_656
O61 Ag9 O62 162.1(2) . 2_766
O61 Ag9 O82 99.1(3) . .
O62 Ag9 O82 92.7(3) 2_766 .
O61 Ag9 Ag9 84.39(17) . 2_766
O62 Ag9 Ag9 78.08(18) 2_766 2_766
O82 Ag9 Ag9 120.09(16) . 2_766
O11 Ag10 O12 163.1(3) 2_655 .
O11 Ag10 O72 100.2(3) 2_655 .
O12 Ag10 O72 92.5(3) . .
O11 Ag10 O92 99.7(3) 2_655 .
O12 Ag10 O92 93.7(3) . .
O72 Ag10 O92 78.0(2) . .
O11 Ag10 Ag10 81.3(2) 2_655 2_655
O12 Ag10 Ag10 81.9(2) . 2_655
O72 Ag10 Ag10 133.16(15) . 2_655
O92 Ag10 Ag10 148.44(17) . 2_655
O22 Ag11 O21 162.9(3) 2_665 .
O22 Ag11 O71 97.2(3) 2_665 .
O21 Ag11 O71 95.9(3) . .
O22 Ag11 O41 92.8(3) 2_665 2_666
O21 Ag11 O41 100.9(3) . 2_666
O71 Ag11 O41 77.2(2) . 2_666
O22 Ag11 Ag11 82.2(2) 2_665 2_665
O21 Ag11 Ag11 80.6(2) . 2_665
O71 Ag11 Ag11 141.99(17) . 2_665
O41 Ag11 Ag11 140.73(16) 2_666 2_665
Ag13 Ag12 O31 82.6(10) . .
Ag13 Ag12 O1W 82.7(10) . .
O31 Ag12 O1W 91.9(3) . .
Ag12 Ag13 O31 78.4(9) . .
Ag12 Ag13 O1W 79.3(10) . .
O31 Ag13 O1W 90.7(4) . .
Ag12 Ag13 O10W 84.5(11) . .
O31 Ag13 O10W 143.1(6) . .
O1W Ag13 O10W 118.1(5) . .
C2 C1 Ag5 146.7(8) . .
C2 C1 Ag2 110.3(8) . .
Ag5 C1 Ag2 90.7(4) . .
C2 C1 Ag1 122.5(8) . .
Ag5 C1 Ag1 80.3(3) . .
Ag2 C1 Ag1 92.3(3) . .
C2 C1 Ag6 81.1(6) . .
Ag5 C1 Ag6 79.0(3) . .
Ag2 C1 Ag6 76.6(3) . .
Ag1 C1 Ag6 156.3(4) . .
C1 C2 Ag7 138.0(8) . .
C1 C2 Ag4 138.2(8) . .
Ag7 C2 Ag4 81.1(4) . .
C1 C2 Ag3 113.1(8) . .
Ag7 C2 Ag3 84.9(3) . .
Ag4 C2 Ag3 77.6(3) . .
C1 C2 Ag1 92.5(7) . 2_666
Ag7 C2 Ag1 80.2(3) . 2_666
Ag4 C2 Ag1 78.5(3) . 2_666
Ag3 C2 Ag1 153.4(5) . 2_666
C1 C2 Ag6 73.2(7) . .
Ag7 C2 Ag6 80.4(3) . .
Ag4 C2 Ag6 141.7(5) . .
Ag3 C2 Ag6 67.5(2) . .
Ag1 C2 Ag6 130.3(4) 2_666 .
C11 O11 Ag10 124.4(7) . 2_655
C11 O12 Ag10 122.1(8) . .
O12 C11 O11 129.9(10) . .
O12 C11 C12 115.4(12) . .
O11 C11 C12 114.1(11) . .
F11 C12 F12 117.6(15) . .
F11 C12 C11 114.8(10) . .
F12 C12 C11 117.0(10) . .
F11 C12 C13 96.7(11) . .
F12 C12 C13 96.5(11) . .
C11 C12 C13 109.7(10) . .
F15 C13 F13 106.8(13) . .
F15 C13 F14 109.2(10) . .
F13 C13 F14 109.8(11) . .
F15 C13 C12 108.1(10) . .
F13 C13 C12 109.4(10) . .
F14 C13 C12 113.3(10) . .
C21 O21 Ag11 127.5(8) . .
C21 O22 Ag11 126.4(8) . 2_665
O22 C21 O21 123.3(12) . .
O22 C21 C22 119.9(13) . .
O21 C21 C22 111.6(11) . .
F21 C22 F22 95.8(15) . .
F21 C22 C21 118.8(14) . .
F22 C22 C21 133.9(16) . .
F21 C22 C23 95.1(16) . .
F22 C22 C23 101.1(17) . .
C21 C22 C23 104.7(14) . .
F25 C23 F24 115.8(11) . .
F25 C23 F23 117.2(11) . .
F24 C23 F23 121.3(12) . .
F25 C23 C22 96.3(15) . .
F24 C23 C22 97.3(15) . .
F23 C23 C22 100.2(15) . .
C31 O31 Ag12 139.4(7) . .
C31 O31 Ag13 122.4(7) . .
Ag12 O31 Ag13 19.0(2) . .
C31 O31 Ag4 114.4(7) . .
Ag12 O31 Ag4 103.2(3) . .
Ag13 O31 Ag4 114.0(4) . .
C31 O32 Ag3 108.1(7) . .
O32 C31 O31 125.4(10) . .
O32 C31 C32 115.8(11) . .
O31 C31 C32 118.5(10) . .
F31 C32 F32 109.4(11) . .
F31 C32 C31 114.2(10) . .
F32 C32 C31 115.6(10) . .
F31 C32 C33 102.6(10) . .
F32 C32 C33 103.3(10) . .
C31 C32 C33 110.5(9) . .
F34 C33 F35 108.5(12) . .
F34 C33 F33 112.2(11) . .
F35 C33 F33 111.7(11) . .
F34 C33 C32 108.5(10) . .
F35 C33 C32 107.7(11) . .
F33 C33 C32 108.0(10) . .
C41 O41 Ag7 121.7(5) . 2_666
C41 O41 Ag11 140.9(6) . 2_666
Ag7 O41 Ag11 96.4(3) 2_666 2_666
C41 O42 Ag1 125.1(6) . .
O42 C41 O41 128.4(7) . .
O42 C41 C42 116.5(9) . .
O41 C41 C42 115.0(8) . .
F41 C42 F42 110.9(8) . .
F41 C42 C41 114.5(7) . .
F42 C42 C41 112.5(7) . .
F41 C42 C43 102.6(7) . .
F42 C42 C43 106.0(8) . .
C41 C42 C43 109.5(6) . .
F44 C43 F43 104.8(8) . .
F44 C43 F45 103.1(9) . .
F43 C43 F45 105.6(8) . .
F44 C43 C42 112.8(7) . .
F43 C43 C42 116.1(7) . .
F45 C43 C42 113.1(7) . .
C51 O51 Ag4 130.6(7) . 2_666
C51 O52 Ag5 137.0(7) . .
O52 C51 O51 121.4(9) . .
O52 C51 C52 105.6(13) . .
O51 C51 C52 132.7(12) . .
F51 C52 F52 122.5(12) . .
F51 C52 C53 98.9(11) . .
F52 C52 C53 95.7(11) . .
F51 C52 C51 106.7(9) . .
F52 C52 C51 119.4(10) . .
C53 C52 C51 110.2(11) . .
F53 C53 F55 113.6(8) . .
F53 C53 F54 119.3(10) . .
F55 C53 F54 119.9(10) . .
F53 C53 C52 98.6(11) . .
F55 C53 C52 101.0(11) . .
F54 C53 C52 97.4(12) . .
C61 O61 Ag9 122.4(6) . .
C61 O62 Ag9 128.3(6) . 2_766
O61 C61 O62 125.9(9) . .
O61 C61 C62 116.7(9) . .
O62 C61 C62 117.4(9) . .
F61 C62 F62 111.4(9) . .
F61 C62 C61 113.5(9) . .
F62 C62 C61 110.6(8) . .
F61 C62 C63 106.7(9) . .
F62 C62 C63 103.9(9) . .
C61 C62 C63 110.2(8) . .
F65 C63 F63 108.7(9) . .
F65 C63 F64 106.7(10) . .
F63 C63 F64 108.6(10) . .
F65 C63 C62 111.1(8) . .
F63 C63 C62 111.2(9) . .
F64 C63 C62 110.4(8) . .
C71 O71 Ag7 125.4(6) . .
C71 O71 Ag11 136.9(6) . .
Ag7 O71 Ag11 97.3(3) . .
C71 O72 Ag6 120.6(6) . .
C71 O72 Ag10 130.0(6) . .
Ag6 O72 Ag10 109.5(3) . .
O71 C71 O72 126.4(8) . .
O71 C71 C72 116.0(9) . .
O72 C71 C72 117.6(9) . .
F72 C72 F71 110.2(9) . .
F72 C72 C71 112.2(7) . .
F71 C72 C71 111.4(7) . .
F72 C72 C73 105.0(8) . .
F71 C72 C73 107.0(8) . .
C71 C72 C73 110.7(7) . .
F75 C73 F73 108.7(8) . .
F75 C73 F74 104.7(9) . .
F73 C73 F74 106.2(8) . .
F75 C73 C72 112.1(7) . .
F73 C73 C72 114.4(7) . .
F74 C73 C72 110.1(7) . .
C81 O81 Ag6 111.5(6) . .
C81 O82 Ag5 121.7(6) . .
C81 O82 Ag9 130.7(6) . .
Ag5 O82 Ag9 100.0(2) . .
O82 C81 O81 128.8(8) . .
O82 C81 C82 117.9(9) . .
O81 C81 C82 113.3(9) . .
F82 C82 F81 107.9(8) . .
F82 C82 C81 110.8(8) . .
F81 C82 C81 114.1(8) . .
F82 C82 C83 106.3(8) . .
F81 C82 C83 105.6(8) . .
C81 C82 C83 111.7(7) . .
F83 C83 F84 106.7(9) . .
F83 C83 F85 106.8(9) . .
F84 C83 F85 107.3(9) . .
F83 C83 C82 112.9(8) . .
F84 C83 C82 111.5(8) . .
F85 C83 C82 111.3(8) . .
C91 O91 Ag2 120.5(6) . .
C91 O92 Ag3 120.4(6) . .
C91 O92 Ag10 124.3(7) . .
Ag3 O92 Ag10 113.2(3) . .
O92 C91 O91 129.6(9) . .
O92 C91 C92 113.7(10) . .
O91 C91 C92 116.7(10) . .
F92 C92 F91 120.6(15) . .
F92 C92 C91 110.9(9) . .
F91 C92 C91 116.0(9) . .
F92 C92 C93 99.3(10) . .
F91 C92 C93 93.7(10) . .
C91 C92 C93 113.3(9) . .
F93 C93 F94 107.8(10) . .
F93 C93 F95 105.2(11) . .
F94 C93 F95 102.7(8) . .
F93 C93 C92 112.3(9) . .
F94 C93 C92 117.4(9) . .
F95 C93 C92 110.4(9) . .
C101 O101 Ag8 126.6(6) . .
C101 O102 Ag8 125.4(6) . 2_656
O102 C101 O101 124.1(9) . .
O102 C101 C102 116.9(9) . .
O101 C101 C102 118.0(9) . .
F102 C102 F101 105.5(11) . .
F102 C102 C101 118.4(10) . .
F101 C102 C101 116.2(9) . .
F102 C102 C103 106.3(10) . .
F101 C102 C103 101.6(10) . .
C101 C102 C103 107.1(10) . .
F103 C103 F105 112.1(10) . .
F103 C103 F104 112.9(10) . .
F105 C103 F104 115.5(11) . .
F103 C103 C102 105.3(10) . .
F105 C103 C102 105.6(10) . .
F104 C103 C102 104.1(11) . .
Ag12 O1W Ag13 18.0(2) . .
Ag2 O6W Ag8 93.4(2) . .
Ag4 O9W Ag5 92.48(18) 2_666 .

loop_
_geom_bond_atom_site_label_1
_geom_bond_atom_site_label_2
_geom_bond_distance
_geom_bond_site_symmetry_2
Ag1 C1 2.325(9) .
Ag1 O42 2.418(6) .
Ag1 O2W 2.433(5) .
Ag1 C2 2.509(10) 2_666
Ag1 Ag5 2.9095(10) .
Ag1 Ag7 3.0223(11) 2_666
Ag1 Ag4 3.0244(11) 2_666
Ag1 Ag1 3.1843(14) 2_666
Ag1 Ag2 3.2649(12) .
Ag2 C1 2.201(9) .
Ag2 O91 2.241(7) .
Ag2 O6W 2.392(6) .
Ag2 O3W 2.538(6) .
Ag2 Ag3 2.9335(11) .
Ag2 Ag6 2.9632(11) .
Ag2 Ag5 3.1217(11) .
Ag3 O92 2.318(7) .
Ag3 O4W 2.377(7) .
Ag3 C2 2.401(10) .
Ag3 O32 2.459(7) .
Ag3 Ag6 2.8105(11) .
Ag3 Ag4 2.9225(12) .
Ag3 Ag7 3.0874(12) .
Ag4 C2 2.261(10) .
Ag4 O51 2.324(7) 2_666
Ag4 O9W 2.378(6) 2_666
Ag4 O31 2.447(7) .
Ag4 Ag7 2.8805(11) .
Ag4 Ag1 3.0244(11) 2_666
Ag5 C1 2.185(9) .
Ag5 O52 2.343(6) .
Ag5 O82 2.407(6) .
Ag5 O9W 2.476(6) .
Ag5 Ag6 3.0326(11) .
Ag6 O5W 2.328(8) .
Ag6 O81 2.352(7) .
Ag6 O72 2.380(6) .
Ag6 C1 2.560(9) .
Ag6 C2 2.642(10) .
Ag6 Ag7 3.1262(12) .
Ag7 C2 2.167(9) .
Ag7 O71 2.282(7) .
Ag7 O41 2.300(7) 2_666
Ag7 Ag1 3.0223(11) 2_666
Ag8 O101 2.223(7) .
Ag8 O102 2.236(7) 2_656
Ag8 O6W 2.537(6) .
Ag8 Ag8 2.8612(15) 2_656
Ag9 O61 2.185(8) .
Ag9 O62 2.211(7) 2_766
Ag9 O82 2.408(7) .
Ag9 Ag9 2.9319(15) 2_766
Ag10 O11 2.207(8) 2_655
Ag10 O12 2.238(8) .
Ag10 O72 2.563(7) .
Ag10 O92 2.589(7) .
Ag10 Ag10 2.9347(18) 2_655
Ag11 O22 2.205(9) 2_665
Ag11 O21 2.218(8) .
Ag11 O71 2.566(7) .
Ag11 O41 2.583(7) 2_666
Ag11 Ag11 2.8534(15) 2_665
Ag12 Ag13 0.764(9) .
Ag12 O31 2.298(8) .
Ag12 O1W 2.433(9) .
Ag13 O31 2.327(12) .
Ag13 O1W 2.456(13) .
Ag13 O10W 2.58(3) .
C1 C2 1.161(11) .
C2 Ag1 2.509(10) 2_666
O11 C11 1.267(14) .
O11 Ag10 2.207(8) 2_655
O12 C11 1.257(14) .
C11 C12 1.511(5) .
C12 F11 1.312(5) .
C12 F12 1.316(5) .
C12 C13 1.521(5) .
C13 F15 1.310(5) .
C13 F13 1.314(5) .
C13 F14 1.314(5) .
O21 C21 1.252(13) .
O22 C21 1.241(13) .
O22 Ag11 2.205(9) 2_665
C21 C22 1.517(5) .
C22 F21 1.320(5) .
C22 F22 1.323(5) .
C22 C23 1.526(5) .
C23 F25 1.315(5) .
C23 F24 1.318(5) .
C23 F23 1.324(5) .
O31 C31 1.259(12) .
O32 C31 1.206(12) .
C31 C32 1.514(5) .
C32 F31 1.332(5) .
C32 F32 1.334(5) .
C32 C33 1.532(5) .
C33 F34 1.320(5) .
C33 F35 1.322(5) .
C33 F33 1.324(5) .
O41 C41 1.236(11) .
O41 Ag7 2.300(7) 2_666
O41 Ag11 2.583(7) 2_666
O42 C41 1.217(11) .
C41 C42 1.514(5) .
C42 F41 1.313(5) .
C42 F42 1.320(5) .
C42 C43 1.518(5) .
C43 F44 1.307(5) .
C43 F43 1.308(5) .
C43 F45 1.312(5) .
O51 C51 1.293(13) .
O51 Ag4 2.324(7) 2_666
O52 C51 1.240(13) .
C51 C52 1.539(5) .
C52 F51 1.347(5) .
C52 F52 1.353(5) .
C52 C53 1.534(5) .
C53 F53 1.336(5) .
C53 F55 1.340(5) .
C53 F54 1.341(5) .
O61 C61 1.259(11) .
O62 C61 1.285(11) .
O62 Ag9 2.211(7) 2_766
C61 C62 1.526(5) .
C62 F61 1.327(5) .
C62 F62 1.335(5) .
C62 C63 1.535(5) .
C63 F65 1.321(5) .
C63 F63 1.326(5) .
C63 F64 1.328(5) .
O71 C71 1.229(11) .
O72 C71 1.261(11) .
C71 C72 1.511(5) .
C72 F72 1.319(5) .
C72 F71 1.321(5) .
C72 C73 1.530(5) .
C73 F75 1.313(5) .
C73 F73 1.316(5) .
C73 F74 1.317(5) .
O81 C81 1.252(11) .
O82 C81 1.222(11) .
C81 C82 1.515(5) .
C82 F82 1.329(5) .
C82 F81 1.331(5) .
C82 C83 1.531(5) .
C83 F83 1.318(5) .
C83 F84 1.321(5) .
C83 F85 1.322(5) .
O91 C91 1.248(12) .
O92 C91 1.221(12) .
C91 C92 1.512(5) .
C92 F92 1.310(5) .
C92 F91 1.313(5) .
C92 C93 1.524(5) .
C93 F93 1.310(5) .
C93 F94 1.318(5) .
C93 F95 1.318(5) .
O101 C101 1.283(11) .
O102 C101 1.247(11) .
O102 Ag8 2.236(7) 2_656
C101 C102 1.516(5) .
C102 F102 1.322(5) .
C102 F101 1.325(5) .
C102 C103 1.526(5) .
C103 F103 1.313(5) .
C103 F105 1.316(5) .
C103 F104 1.317(5) .
O9W Ag4 2.378(6) 2_666
